data_7208035
loop_
_publ_author_name
'Sun, Jian-Ke'
'Wang, Peng'
'Yao, Qing-Xia'
'Chen, Yong-Juan'
'Li, Zhao-Hui'
'Zhang, Yong-Fan'
'Wu, Li-Ming'
'Zhang, Jie'

_publ_section_title
;
 Solvent- and anion-controlled photochromism of viologen-based
 metal--organic hybrid materials
;
_journal_issue 24
_journal_name_full 'Journal of Materials Chemistry'
_journal_page_first 12212
_journal_paper_doi 10.1039/c2jm30558e
_journal_volume 22
_journal_year 2012
_chemical_formula_moiety 'C28 H20 Cd N4 O4 S2'
_chemical_formula_sum 'C28 H20 Cd N4 O4 S2'
_chemical_formula_weight 653.00
_chemical_name_systematic
;
?
;
_space_group_IT_number 14
_symmetry_cell_setting monoclinic
_symmetry_space_group_name_Hall '-P 2ybc'
_symmetry_space_group_name_H-M 'P 1 21/c 1'
_atom_sites_solution_hydrogens geom
_atom_sites_solution_primary direct
_atom_sites_solution_secondary difmap
_audit_creation_method SHELXL-97
_cell_angle_alpha 90.00
_cell_angle_beta 114.075(4)
_cell_angle_gamma 90.00
_cell_formula_units_Z 4
_cell_length_a 16.478(6)
_cell_length_b 9.716(3)
_cell_length_c 18.084(7)
_cell_measurement_reflns_used 6157
_cell_measurement_temperature 293(2)
_cell_measurement_theta_max 27.4797
_cell_measurement_theta_min 3.0038
_cell_volume 2643.4(16)
_computing_structure_refinement 'SHELXL-97 (Sheldrick, 1997)'
_computing_structure_solution 'SHELXS-97 (Sheldrick, 1990)'
_diffrn_ambient_temperature 293(2)
_diffrn_measured_fraction_theta_full 0.985
_diffrn_measured_fraction_theta_max 0.985
_diffrn_measurement_device_type 'Saturn 70'
_diffrn_measurement_method CCD_Profile_fitting
_diffrn_radiation_monochromator graphite
_diffrn_radiation_source 'fine-focus sealed tube'
_diffrn_radiation_type MoK\a
_diffrn_radiation_wavelength 0.71073
_diffrn_reflns_av_R_equivalents 0.0474
_diffrn_reflns_av_sigmaI/netI 0.0485
_diffrn_reflns_limit_h_max 17
_diffrn_reflns_limit_h_min -21
_diffrn_reflns_limit_k_max 11
_diffrn_reflns_limit_k_min -12
_diffrn_reflns_limit_l_max 23
_diffrn_reflns_limit_l_min -22
_diffrn_reflns_number 19992
_diffrn_reflns_theta_full 27.47
_diffrn_reflns_theta_max 27.47
_diffrn_reflns_theta_min 2.28
_diffrn_standards_decay_% <1.0
_exptl_absorpt_coefficient_mu 1.027
_exptl_absorpt_correction_T_max 1.0000
_exptl_absorpt_correction_T_min 0.7560
_exptl_absorpt_correction_type multi-scan
_exptl_crystal_colour Yellow
_exptl_crystal_density_diffrn 1.641
_exptl_crystal_density_method 'not measured'
_exptl_crystal_description Prism
_exptl_crystal_F_000 1312
_exptl_crystal_size_max 0.2
_exptl_crystal_size_mid 0.16
_exptl_crystal_size_min 0.09
_refine_diff_density_max 1.153
_refine_diff_density_min -0.897
_refine_diff_density_rms 0.085
_refine_ls_extinction_method none
_refine_ls_goodness_of_fit_ref 0.980
_refine_ls_hydrogen_treatment geom
_refine_ls_matrix_type full
_refine_ls_number_parameters 352
_refine_ls_number_reflns 5968
_refine_ls_number_restraints 0
_refine_ls_restrained_S_all 0.980
_refine_ls_R_factor_all 0.0695
_refine_ls_R_factor_gt 0.0480
_refine_ls_shift/su_max 0.001
_refine_ls_shift/su_mean 0.000
_refine_ls_structure_factor_coef Fsqd
_refine_ls_weighting_details 'calc w=1/[\s^2^(Fo^2^)+(0.0816P)^2^+0.0000P] where P=(Fo^2^+2Fc^2^)/3'
_refine_ls_weighting_scheme calc
_refine_ls_wR_factor_gt 0.1207
_refine_ls_wR_factor_ref 0.1366
_reflns_number_gt 4220
_reflns_number_total 5968
_reflns_threshold_expression >2sigma(I)
_cod_data_source_file c2jm30558e.txt
_cod_data_source_block CdSCN
_cod_depositor_comments
;
The following automatic conversions were performed:

'_exptl_absorpt_correction_type' value 'Multi-scan' changed to
'multi-scan' according to
/home/saulius/struct/CIF-dictionaries/cif_core.dic dictionary named
'cif_core.dic' version 2.4.1 from 2010-06-29.

Automatic conversion script
Id: cif_fix_values 1715 2011-07-08 13:25:40Z adriana 
;
_cod_original_sg_symbol_H-M P21/c
_cod_database_code 7208035

loop_
_symmetry_equiv_pos_as_xyz
'x, y, z'
'-x, y+1/2, -z+1/2'
'-x, -y, -z'
'x, -y-1/2, z-1/2'

loop_
_atom_site_label
_atom_site_type_symbol
_atom_site_fract_x
_atom_site_fract_y
_atom_site_fract_z
_atom_site_U_iso_or_equiv
_atom_site_adp_type
_atom_site_occupancy
_atom_site_symmetry_multiplicity
_atom_site_calc_flag
_atom_site_refinement_flags
Cd1 Cd -0.760037(18) 0.23449(3) 0.516999(16) 0.04732(13) Uani 1 1 d .
S1 S -0.59036(12) -0.16076(13) 0.53415(9) 0.0958(5) Uani 1 1 d .
S2 S -0.90979(15) -0.20871(15) 0.46016(9) 0.1092(7) Uani 1 1 d .
O1 O -0.75291(19) 0.2872(3) 0.38946(16) 0.0553(7) Uani 1 1 d .
O2 O -0.67263(18) 0.4060(3) 0.49793(16) 0.0578(7) Uani 1 1 d .
O3 O 0.15148(18) 0.0976(3) 0.03349(16) 0.0582(7) Uani 1 1 d .
O4 O 0.2355(2) 0.2052(3) 0.14575(17) 0.0579(7) Uani 1 1 d .
N1 N -0.41182(18) 0.5103(3) 0.27142(17) 0.0388(6) Uani 1 1 d .
N2 N -0.11080(18) 0.0127(3) 0.25725(17) 0.0397(6) Uani 1 1 d .
N3 N -0.6412(3) 0.0945(5) 0.5694(2) 0.0857(13) Uani 1 1 d .
N4 N -0.8613(3) 0.0678(4) 0.4747(2) 0.0879(14) Uani 1 1 d .
C1 C -0.6933(2) 0.3733(3) 0.4252(2) 0.0422(8) Uani 1 1 d .
C2 C -0.6424(2) 0.4400(3) 0.38231(19) 0.0357(7) Uani 1 1 d .
C3 C -0.6484(2) 0.3921(3) 0.3082(2) 0.0392(7) Uani 1 1 d .
H3 H -0.6881 0.3193 0.2816 0.047 Uiso 1 1 calc R
C4 C -0.5857(2) 0.5501(3) 0.4192(2) 0.0425(8) Uani 1 1 d .
H4 H -0.5832 0.5858 0.4690 0.051 Uiso 1 1 calc R
C5 C -0.5959(2) 0.4510(3) 0.2729(2) 0.0440(8) Uani 1 1 d .
H5 H -0.6003 0.4184 0.2218 0.053 Uiso 1 1 calc R
C6 C -0.5336(2) 0.6072(3) 0.3844(2) 0.0412(7) Uani 1 1 d .
H6 H -0.4949 0.6814 0.4105 0.049 Uiso 1 1 calc R
C7 C -0.5372(2) 0.5569(3) 0.3113(2) 0.0402(7) Uani 1 1 d .
C8 C -0.4761(3) 0.6157(3) 0.2753(2) 0.0492(9) Uani 1 1 d .
H8A H -0.5121 0.6503 0.2200 0.059 Uiso 1 1 calc R
H8B H -0.4427 0.6944 0.3086 0.059 Uiso 1 1 calc R
C9 C -0.3613(2) 0.4400(3) 0.3390(2) 0.0458(8) Uani 1 1 d .
H9 H -0.3675 0.4573 0.3882 0.055 Uiso 1 1 calc R
C10 C -0.4020(2) 0.4903(4) 0.2025(2) 0.0445(8) Uani 1 1 d .
H10 H -0.4364 0.5430 0.1559 0.053 Uiso 1 1 calc R
C11 C -0.3017(2) 0.3448(3) 0.3374(2) 0.0439(8) Uani 1 1 d .
H11 H -0.2669 0.2958 0.3854 0.053 Uiso 1 1 calc R
C12 C -0.3430(2) 0.3946(4) 0.1980(2) 0.0447(8) Uani 1 1 d .
H12 H -0.3376 0.3805 0.1483 0.054 Uiso 1 1 calc R
C13 C -0.2910(2) 0.3181(3) 0.2660(2) 0.0365(7) Uani 1 1 d .
C14 C -0.2271(2) 0.2127(3) 0.2625(2) 0.0371(7) Uani 1 1 d .
C15 C -0.1918(3) 0.1152(4) 0.3234(2) 0.0561(10) Uani 1 1 d .
H15 H -0.2080 0.1163 0.3682 0.067 Uiso 1 1 calc R
C16 C -0.2015(2) 0.2060(4) 0.1986(2) 0.0468(8) Uani 1 1 d .
H16 H -0.2239 0.2713 0.1559 0.056 Uiso 1 1 calc R
C17 C -0.1340(3) 0.0175(4) 0.3195(2) 0.0553(10) Uani 1 1 d .
H17 H -0.1100 -0.0479 0.3619 0.066 Uiso 1 1 calc R
C18 C -0.1437(2) 0.1050(3) 0.1966(2) 0.0467(8) Uani 1 1 d .
H18 H -0.1270 0.1003 0.1522 0.056 Uiso 1 1 calc R
C19 C -0.0525(2) -0.1015(3) 0.2516(2) 0.0465(8) Uani 1 1 d .
H19A H -0.0901 -0.1749 0.2161 0.056 Uiso 1 1 calc R
H19B H -0.0195 -0.1415 0.3061 0.056 Uiso 1 1 calc R
C20 C 0.0129(2) -0.0532(3) 0.2185(2) 0.0385(7) Uani 1 1 d .
C21 C 0.0029(2) -0.0943(3) 0.1421(2) 0.0442(8) Uani 1 1 d .
H21 H -0.0419 -0.1592 0.1130 0.053 Uiso 1 1 calc R
C22 C 0.0829(2) 0.0347(3) 0.2625(2) 0.0413(7) Uani 1 1 d .
H22 H 0.0931 0.0588 0.3165 0.050 Uiso 1 1 calc R
C23 C 0.0574(2) -0.0421(3) 0.1075(2) 0.0429(8) Uani 1 1 d .
H23 H 0.0495 -0.0707 0.0548 0.052 Uiso 1 1 calc R
C24 C 0.1375(2) 0.0868(3) 0.22827(19) 0.0372(7) Uani 1 1 d .
H24 H 0.1848 0.1469 0.2587 0.045 Uiso 1 1 calc R
C25 C 0.1236(2) 0.0522(3) 0.14975(19) 0.0358(7) Uani 1 1 d .
C26 C 0.1737(2) 0.1227(3) 0.1075(2) 0.0418(7) Uani 1 1 d .
C27 C -0.6220(3) -0.0128(5) 0.5533(2) 0.0602(10) Uani 1 1 d .
C28 C -0.8806(3) -0.0478(5) 0.4689(3) 0.0727(13) Uani 1 1 d .

loop_
_atom_site_aniso_label
_atom_site_aniso_U_11
_atom_site_aniso_U_22
_atom_site_aniso_U_33
_atom_site_aniso_U_23
_atom_site_aniso_U_13
_atom_site_aniso_U_12
Cd1 0.0552(2) 0.05138(18) 0.03900(18) -0.00063(10) 0.02286(14) 0.00005(12)
S1 0.1372(13) 0.0662(8) 0.0795(9) -0.0199(6) 0.0395(9) 0.0109(8)
S2 0.1740(18) 0.0770(8) 0.0620(9) 0.0013(7) 0.0334(10) -0.0450(10)
O1 0.0615(17) 0.0674(16) 0.0373(14) -0.0080(12) 0.0204(13) -0.0215(14)
O2 0.0648(17) 0.0755(17) 0.0416(15) -0.0158(13) 0.0305(13) -0.0204(14)
O3 0.0673(17) 0.0734(17) 0.0380(15) -0.0080(12) 0.0258(13) -0.0183(14)
O4 0.0680(18) 0.0641(15) 0.0474(16) -0.0108(13) 0.0293(14) -0.0239(14)
N1 0.0419(15) 0.0367(13) 0.0435(16) -0.0032(11) 0.0233(13) -0.0042(11)
N2 0.0385(15) 0.0407(14) 0.0442(16) 0.0034(12) 0.0212(13) 0.0006(12)
N3 0.106(3) 0.093(3) 0.062(3) 0.008(2) 0.039(2) 0.043(3)
N4 0.131(4) 0.071(2) 0.055(2) -0.0087(19) 0.032(2) -0.035(3)
C1 0.0452(18) 0.0465(17) 0.0343(18) -0.0029(14) 0.0156(15) 0.0026(15)
C2 0.0383(16) 0.0388(15) 0.0297(16) 0.0001(12) 0.0135(13) 0.0068(13)
C3 0.0411(17) 0.0415(16) 0.0344(17) -0.0064(13) 0.0149(14) -0.0032(14)
C4 0.0488(19) 0.0438(17) 0.0346(18) -0.0070(13) 0.0169(15) -0.0002(15)
C5 0.058(2) 0.0435(17) 0.0368(18) -0.0069(14) 0.0255(16) 0.0032(16)
C6 0.0454(18) 0.0352(15) 0.0421(19) -0.0052(13) 0.0167(15) -0.0006(14)
C7 0.0437(18) 0.0361(15) 0.044(2) 0.0030(13) 0.0212(16) 0.0073(14)
C8 0.061(2) 0.0368(16) 0.060(2) 0.0047(15) 0.036(2) 0.0039(16)
C9 0.055(2) 0.0492(18) 0.0386(19) -0.0024(15) 0.0238(17) -0.0013(16)
C10 0.0439(19) 0.0517(19) 0.0395(19) 0.0041(15) 0.0186(16) 0.0028(16)
C11 0.0459(19) 0.0517(19) 0.0340(18) 0.0023(14) 0.0159(15) 0.0029(16)
C12 0.0466(19) 0.056(2) 0.0325(18) -0.0006(14) 0.0175(15) 0.0010(16)
C13 0.0321(16) 0.0416(16) 0.0366(17) -0.0047(13) 0.0150(13) -0.0071(13)
C14 0.0324(16) 0.0443(16) 0.0342(17) -0.0030(13) 0.0131(13) -0.0089(13)
C15 0.069(3) 0.068(2) 0.036(2) 0.0084(17) 0.0256(19) 0.016(2)
C16 0.050(2) 0.0494(18) 0.050(2) 0.0147(16) 0.0297(18) 0.0072(16)
C17 0.067(3) 0.060(2) 0.041(2) 0.0135(16) 0.0246(19) 0.0139(19)
C18 0.056(2) 0.0476(18) 0.050(2) 0.0125(15) 0.0350(18) 0.0084(16)
C19 0.049(2) 0.0347(16) 0.062(2) 0.0069(15) 0.0288(18) 0.0030(14)
C20 0.0383(17) 0.0330(15) 0.0435(19) 0.0032(13) 0.0161(15) 0.0056(13)
C21 0.0434(18) 0.0418(17) 0.0393(19) -0.0024(14) 0.0086(15) -0.0062(14)
C22 0.052(2) 0.0384(16) 0.0383(18) -0.0035(13) 0.0228(16) 0.0002(15)
C23 0.051(2) 0.0448(17) 0.0312(17) -0.0065(13) 0.0150(15) 0.0005(15)
C24 0.0387(17) 0.0354(15) 0.0341(17) -0.0063(12) 0.0114(14) -0.0013(13)
C25 0.0370(16) 0.0344(14) 0.0365(17) 0.0014(12) 0.0154(14) 0.0048(13)
C26 0.0455(19) 0.0428(17) 0.0386(19) 0.0009(14) 0.0187(15) 0.0064(15)
C27 0.070(3) 0.071(3) 0.039(2) 0.0005(18) 0.0209(19) 0.005(2)
C28 0.088(3) 0.087(3) 0.037(2) 0.002(2) 0.019(2) -0.031(3)

loop_
_atom_type_symbol
_atom_type_description
_atom_type_scat_dispersion_real
_atom_type_scat_dispersion_imag
_atom_type_scat_source
C C 0.0033 0.0016 'International Tables Vol C Tables 4.2.6.8 and 6.1.1.4'
Cd Cd -0.8075 1.2024 'International Tables Vol C Tables 4.2.6.8 and 6.1.1.4'
N N 0.0061 0.0033 'International Tables Vol C Tables 4.2.6.8 and 6.1.1.4'
O O 0.0106 0.0060 'International Tables Vol C Tables 4.2.6.8 and 6.1.1.4'
S S 0.1246 0.1234 'International Tables Vol C Tables 4.2.6.8 and 6.1.1.4'
H H 0.0000 0.0000 'International Tables Vol C Tables 4.2.6.8 and 6.1.1.4'

loop_
_geom_angle_atom_site_label_1
_geom_angle_atom_site_label_2
_geom_angle_atom_site_label_3
_geom_angle
_geom_angle_site_symmetry_1
_geom_angle_site_symmetry_3
N4 Cd1 N3 96.12(19) . .
N4 Cd1 O3 97.79(16) . 4_466
N3 Cd1 O3 150.15(13) . 4_466
N4 Cd1 O2 153.65(13) . .
N3 Cd1 O2 90.60(15) . .
O3 Cd1 O2 88.53(11) 4_466 .
N4 Cd1 O1 98.49(13) . .
N3 Cd1 O1 99.06(13) . .
O3 Cd1 O1 104.82(10) 4_466 .
O2 Cd1 O1 55.23(9) . .
N4 Cd1 O4 101.15(14) . 4_466
N3 Cd1 O4 95.94(12) . 4_466
O3 Cd1 O4 55.47(9) 4_466 4_466
O2 Cd1 O4 103.46(10) . 4_466
O1 Cd1 O4 153.79(11) . 4_466
N4 Cd1 C26 98.68(15) . 4_466
N3 Cd1 C26 123.64(13) . 4_466
O3 Cd1 C26 27.78(9) 4_466 4_466
O2 Cd1 C26 98.66(10) . 4_466
O1 Cd1 C26 131.44(10) . 4_466
O4 Cd1 C26 27.82(9) 4_466 4_466
N4 Cd1 C1 126.08(13) . .
N3 Cd1 C1 93.34(14) . .
O3 Cd1 C1 99.51(10) 4_466 .
O2 Cd1 C1 27.75(9) . .
O1 Cd1 C1 27.63(9) . .
O4 Cd1 C1 130.42(10) 4_466 .
C26 Cd1 C1 118.99(11) 4_466 .
C1 O1 Cd1 89.0(2) . .
C1 O2 Cd1 93.1(2) . .
C26 O3 Cd1 94.4(2) . 4_665
C26 O4 Cd1 87.8(2) . 4_665
C10 N1 C9 120.5(3) . .
C10 N1 C8 120.1(3) . .
C9 N1 C8 119.4(3) . .
C17 N2 C18 120.5(3) . .
C17 N2 C19 119.9(3) . .
C18 N2 C19 119.5(3) . .
C27 N3 Cd1 135.8(4) . .
C28 N4 Cd1 151.0(5) . .
O1 C1 O2 122.1(3) . .
O1 C1 C2 120.5(3) . .
O2 C1 C2 117.4(3) . .
O1 C1 Cd1 63.4(2) . .
O2 C1 Cd1 59.17(19) . .
C2 C1 Cd1 170.9(2) . .
C3 C2 C4 119.3(3) . .
C3 C2 C1 121.4(3) . .
C4 C2 C1 119.3(3) . .
C2 C3 C5 119.6(3) . .
C2 C3 H3 120.2 . .
C5 C3 H3 120.2 . .
C6 C4 C2 120.9(3) . .
C6 C4 H4 119.6 . .
C2 C4 H4 119.6 . .
C7 C5 C3 120.8(3) . .
C7 C5 H5 119.6 . .
C3 C5 H5 119.6 . .
C4 C6 C7 120.1(3) . .
C4 C6 H6 119.9 . .
C7 C6 H6 119.9 . .
C5 C7 C6 119.2(3) . .
C5 C7 C8 120.9(3) . .
C6 C7 C8 119.9(3) . .
N1 C8 C7 111.6(3) . .
N1 C8 H8A 109.3 . .
C7 C8 H8A 109.3 . .
N1 C8 H8B 109.3 . .
C7 C8 H8B 109.3 . .
H8A C8 H8B 108.0 . .
N1 C9 C11 120.6(3) . .
N1 C9 H9 119.7 . .
C11 C9 H9 119.7 . .
N1 C10 C12 120.8(3) . .
N1 C10 H10 119.6 . .
C12 C10 H10 119.6 . .
C9 C11 C13 120.8(3) . .
C9 C11 H11 119.6 . .
C13 C11 H11 119.6 . .
C10 C12 C13 120.4(3) . .
C10 C12 H12 119.8 . .
C13 C12 H12 119.8 . .
C12 C13 C11 116.9(3) . .
C12 C13 C14 121.4(3) . .
C11 C13 C14 121.7(3) . .
C16 C14 C15 117.3(3) . .
C16 C14 C13 122.0(3) . .
C15 C14 C13 120.7(3) . .
C17 C15 C14 120.6(4) . .
C17 C15 H15 119.7 . .
C14 C15 H15 119.7 . .
C18 C16 C14 120.3(3) . .
C18 C16 H16 119.8 . .
C14 C16 H16 119.8 . .
N2 C17 C15 121.0(3) . .
N2 C17 H17 119.5 . .
C15 C17 H17 119.5 . .
N2 C18 C16 120.3(3) . .
N2 C18 H18 119.8 . .
C16 C18 H18 119.8 . .
N2 C19 C20 112.3(3) . .
N2 C19 H19A 109.1 . .
C20 C19 H19A 109.1 . .
N2 C19 H19B 109.1 . .
C20 C19 H19B 109.1 . .
H19A C19 H19B 107.9 . .
C21 C20 C22 118.8(3) . .
C21 C20 C19 119.6(3) . .
C22 C20 C19 121.5(3) . .
C20 C21 C23 120.8(3) . .
C20 C21 H21 119.6 . .
C23 C21 H21 119.6 . .
C24 C22 C20 120.4(3) . .
C24 C22 H22 119.8 . .
C20 C22 H22 119.8 . .
C21 C23 C25 120.2(3) . .
C21 C23 H23 119.9 . .
C25 C23 H23 119.9 . .
C22 C24 C25 120.4(3) . .
C22 C24 H24 119.8 . .
C25 C24 H24 119.8 . .
C24 C25 C23 119.1(3) . .
C24 C25 C26 121.1(3) . .
C23 C25 C26 119.6(3) . .
O4 C26 O3 121.8(3) . .
O4 C26 C25 120.1(3) . .
O3 C26 C25 118.1(3) . .
O4 C26 Cd1 64.4(2) . 4_665
O3 C26 Cd1 57.86(18) . 4_665
C25 C26 Cd1 171.4(2) . 4_665
N3 C27 S1 177.2(5) . .
N4 C28 S2 178.7(5) . .

loop_
_geom_bond_atom_site_label_1
_geom_bond_atom_site_label_2
_geom_bond_distance
_geom_bond_site_symmetry_2
Cd1 N4 2.225(4) .
Cd1 N3 2.251(4) .
Cd1 O3 2.287(3) 4_466
Cd1 O2 2.319(3) .
Cd1 O1 2.412(3) .
Cd1 O4 2.431(3) 4_466
Cd1 C26 2.693(4) 4_466
Cd1 C1 2.697(4) .
S1 C27 1.614(5) .
S2 C28 1.625(5) .
O1 C1 1.251(4) .
O2 C1 1.258(4) .
O3 C26 1.259(4) .
O3 Cd1 2.287(3) 4_665
O4 C26 1.258(4) .
O4 Cd1 2.431(3) 4_665
N1 C10 1.335(5) .
N1 C9 1.350(4) .
N1 C8 1.495(4) .
N2 C17 1.329(5) .
N2 C18 1.347(4) .
N2 C19 1.499(4) .
N3 C27 1.161(5) .
N4 C28 1.160(6) .
C1 C2 1.502(5) .
C2 C3 1.384(4) .
C2 C4 1.398(4) .
C3 C5 1.391(5) .
C3 H3 0.9500 .
C4 C6 1.372(5) .
C4 H4 0.9500 .
C5 C7 1.389(5) .
C5 H5 0.9500 .
C6 C7 1.389(5) .
C6 H6 0.9500 .
C7 C8 1.517(5) .
C8 H8A 0.9900 .
C8 H8B 0.9900 .
C9 C11 1.358(5) .
C9 H9 0.9500 .
C10 C12 1.371(5) .
C10 H10 0.9500 .
C11 C13 1.398(5) .
C11 H11 0.9500 .
C12 C13 1.392(5) .
C12 H12 0.9500 .
C13 C14 1.488(5) .
C14 C16 1.384(5) .
C14 C15 1.389(5) .
C15 C17 1.366(5) .
C15 H15 0.9500 .
C16 C18 1.379(5) .
C16 H16 0.9500 .
C17 H17 0.9500 .
C18 H18 0.9500 .
C19 C20 1.505(5) .
C19 H19A 0.9900 .
C19 H19B 0.9900 .
C20 C21 1.381(5) .
C20 C22 1.394(5) .
C21 C23 1.382(5) .
C21 H21 0.9500 .
C22 C24 1.379(5) .
C22 H22 0.9500 .
C23 C25 1.390(4) .
C23 H23 0.9500 .
C24 C25 1.385(5) .
C24 H24 0.9500 .
C25 C26 1.500(5) .
C26 Cd1 2.693(4) 4_665

loop_
_geom_torsion_atom_site_label_1
_geom_torsion_atom_site_label_2
_geom_torsion_atom_site_label_3
_geom_torsion_atom_site_label_4
_geom_torsion
_geom_torsion_site_symmetry_1
_geom_torsion_site_symmetry_4
N4 Cd1 O1 C1 -177.4(2) . .
N3 Cd1 O1 C1 -79.8(2) . .
O3 Cd1 O1 C1 82.1(2) 4_466 .
O2 Cd1 O1 C1 4.6(2) . .
O4 Cd1 O1 C1 44.3(3) 4_466 .
C26 Cd1 O1 C1 73.0(3) 4_466 .
N4 Cd1 O2 C1 -9.1(4) . .
N3 Cd1 O2 C1 96.0(2) . .
O3 Cd1 O2 C1 -113.8(2) 4_466 .
O1 Cd1 O2 C1 -4.6(2) . .
O4 Cd1 O2 C1 -167.7(2) 4_466 .
C26 Cd1 O2 C1 -139.8(2) 4_466 .
N4 Cd1 N3 C27 34.3(6) . .
O3 Cd1 N3 C27 151.7(5) 4_466 .
O2 Cd1 N3 C27 -120.2(6) . .
O1 Cd1 N3 C27 -65.4(6) . .
O4 Cd1 N3 C27 136.2(6) 4_466 .
C26 Cd1 N3 C27 139.0(5) 4_466 .
C1 Cd1 N3 C27 -92.6(6) . .
N3 Cd1 N4 C28 2.9(8) . .
O3 Cd1 N4 C28 -150.6(8) 4_466 .
O2 Cd1 N4 C28 106.8(8) . .
O1 Cd1 N4 C28 103.1(8) . .
O4 Cd1 N4 C28 -94.4(8) 4_466 .
C26 Cd1 N4 C28 -122.5(8) 4_466 .
C1 Cd1 N4 C28 101.6(8) . .
Cd1 O1 C1 O2 -8.2(4) . .
Cd1 O1 C1 C2 170.7(3) . .
Cd1 O2 C1 O1 8.6(4) . .
Cd1 O2 C1 C2 -170.4(3) . .
N4 Cd1 C1 O1 3.1(3) . .
N3 Cd1 C1 O1 103.2(2) . .
O3 Cd1 C1 O1 -103.8(2) 4_466 .
O2 Cd1 C1 O1 -171.9(4) . .
O4 Cd1 C1 O1 -156.08(19) 4_466 .
C26 Cd1 C1 O1 -125.0(2) 4_466 .
N4 Cd1 C1 O2 175.0(2) . .
N3 Cd1 C1 O2 -84.9(2) . .
O3 Cd1 C1 O2 68.0(2) 4_466 .
O1 Cd1 C1 O2 171.9(4) . .
O4 Cd1 C1 O2 15.8(3) 4_466 .
C26 Cd1 C1 O2 46.9(2) 4_466 .
N4 Cd1 C1 C2 -114.6(15) . .
N3 Cd1 C1 C2 -14.6(15) . .
O3 Cd1 C1 C2 138.4(15) 4_466 .
O2 Cd1 C1 C2 70.4(14) . .
O1 Cd1 C1 C2 -117.8(15) . .
O4 Cd1 C1 C2 86.2(15) 4_466 .
C26 Cd1 C1 C2 117.3(15) 4_466 .
O1 C1 C2 C3 -11.4(5) . .
O2 C1 C2 C3 167.6(3) . .
Cd1 C1 C2 C3 101.9(15) . .
O1 C1 C2 C4 170.6(3) . .
O2 C1 C2 C4 -10.4(5) . .
Cd1 C1 C2 C4 -76.1(15) . .
C4 C2 C3 C5 2.1(5) . .
C1 C2 C3 C5 -175.9(3) . .
C3 C2 C4 C6 -2.6(5) . .
C1 C2 C4 C6 175.4(3) . .
C2 C3 C5 C7 0.4(5) . .
C2 C4 C6 C7 0.6(5) . .
C3 C5 C7 C6 -2.3(5) . .
C3 C5 C7 C8 176.4(3) . .
C4 C6 C7 C5 1.8(5) . .
C4 C6 C7 C8 -176.9(3) . .
C10 N1 C8 C7 129.9(3) . .
C9 N1 C8 C7 -52.9(4) . .
C5 C7 C8 N1 -63.3(4) . .
C6 C7 C8 N1 115.4(3) . .
C10 N1 C9 C11 -2.1(5) . .
C8 N1 C9 C11 -179.3(3) . .
C9 N1 C10 C12 2.4(5) . .
C8 N1 C10 C12 179.6(3) . .
N1 C9 C11 C13 0.4(5) . .
N1 C10 C12 C13 -1.1(5) . .
C10 C12 C13 C11 -0.5(5) . .
C10 C12 C13 C14 179.4(3) . .
C9 C11 C13 C12 0.9(5) . .
C9 C11 C13 C14 -179.1(3) . .
C12 C13 C14 C16 14.6(5) . .
C11 C13 C14 C16 -165.5(3) . .
C12 C13 C14 C15 -164.4(3) . .
C11 C13 C14 C15 15.5(5) . .
C16 C14 C15 C17 0.2(6) . .
C13 C14 C15 C17 179.2(4) . .
C15 C14 C16 C18 0.4(5) . .
C13 C14 C16 C18 -178.5(3) . .
C18 N2 C17 C15 0.3(6) . .
C19 N2 C17 C15 -175.6(3) . .
C14 C15 C17 N2 -0.6(6) . .
C17 N2 C18 C16 0.4(5) . .
C19 N2 C18 C16 176.3(3) . .
C14 C16 C18 N2 -0.7(6) . .
C17 N2 C19 C20 -142.5(3) . .
C18 N2 C19 C20 41.5(4) . .
N2 C19 C20 C21 -110.1(4) . .
N2 C19 C20 C22 68.7(4) . .
C22 C20 C21 C23 -4.4(5) . .
C19 C20 C21 C23 174.4(3) . .
C21 C20 C22 C24 4.3(5) . .
C19 C20 C22 C24 -174.5(3) . .
C20 C21 C23 C25 0.5(5) . .
C20 C22 C24 C25 -0.2(5) . .
C22 C24 C25 C23 -3.8(5) . .
C22 C24 C25 C26 171.3(3) . .
C21 C23 C25 C24 3.6(5) . .
C21 C23 C25 C26 -171.5(3) . .
Cd1 O4 C26 O3 7.7(3) 4_665 .
Cd1 O4 C26 C25 -171.7(3) 4_665 .
Cd1 O3 C26 O4 -8.2(4) 4_665 .
Cd1 O3 C26 C25 171.2(2) 4_665 .
C24 C25 C26 O4 7.0(5) . .
C23 C25 C26 O4 -178.0(3) . .
C24 C25 C26 O3 -172.4(3) . .
C23 C25 C26 O3 2.6(5) . .
C24 C25 C26 Cd1 -112.6(15) . 4_665
C23 C25 C26 Cd1 62.4(17) . 4_665
Cd1 N3 C27 S1 170(9) . .
Cd1 N4 C28 S2 168(100) . .
